data_4003111
loop_
_publ_author_name
'Burnett, Edmund K.'
'Cherniawski, Benjamin P.'
'Rosa, Stephen J.'
'Smilgies, Detlef-M.'
'Parkin, Sean'
'Briseno, Alejandro L.'

_publ_section_title
;
 Breaking the Bimolecular Crystal: The Effect of Side-Chain Length on
 Oligothiophene/Fullerene Intercalation
;
_journal_issue 8
_journal_name_full 'Chemistry of Materials'
_journal_page_first 2550
_journal_paper_doi 10.1021/acs.chemmater.7b04702
_journal_volume 30
_journal_year 2018
_chemical_formula_moiety 'C56 H70 S8'
_chemical_formula_sum 'C56 H70 S8'
_chemical_formula_weight 999.60
_space_group_crystal_system monoclinic
_space_group_IT_number 14
_space_group_name_Hall '-P 2yn'
_space_group_name_H-M_alt 'P 1 21/n 1'
_atom_sites_solution_hydrogens difmap
_atom_sites_solution_primary direct
_atom_sites_solution_secondary difmap
_audit_creation_method SHELXL-2014
_cell_angle_alpha 90
_cell_angle_beta 96.851(1)
_cell_angle_gamma 90
_cell_formula_units_Z 4
_cell_length_a 9.9128(2)
_cell_length_b 17.3598(4)
_cell_length_c 30.5931(8)
_cell_measurement_reflns_used 9110
_cell_measurement_temperature 150(1)
_cell_measurement_theta_max 68.15
_cell_measurement_theta_min 2.55
_cell_volume 5227.0(2)
_computing_cell_refinement '<i>APEX2</i> (Bruker-AXS, 2006)'
_computing_data_collection '<i>APEX2</i> (Bruker-AXS, 2006)'
_computing_data_reduction '<i>APEX2</i> (Bruker-AXS, 2006)'
_computing_molecular_graphics '<i>XP in SHELXTL</i> (Sheldrick, 2008a)'
_computing_publication_material '<i>SHELX</i> (Sheldrick, 2008a) and <i>CIFFIX</i> (Parkin, 2013)'
_computing_structure_refinement '<i>SHELXL-2014</i> (Sheldrick, 2008a)'
_computing_structure_solution '<i>SHELXS-97</i> (Sheldrick, 2008a)'
_diffrn_ambient_temperature 150(1)
_diffrn_detector_area_resol_mean 5.6
_diffrn_measured_fraction_theta_full 0.990
_diffrn_measured_fraction_theta_max 0.986
_diffrn_measurement_device_type 'Bruker X8 Proteum diffractometer'
_diffrn_measurement_method '\f and \w scans'
_diffrn_radiation_type CuK\a
_diffrn_radiation_wavelength 1.54178
_diffrn_reflns_av_R_equivalents 0.0436
_diffrn_reflns_av_unetI/netI 0.0264
_diffrn_reflns_Laue_measured_fraction_full 0.990
_diffrn_reflns_Laue_measured_fraction_max 0.986
_diffrn_reflns_limit_h_max 7
_diffrn_reflns_limit_h_min -11
_diffrn_reflns_limit_k_max 20
_diffrn_reflns_limit_k_min -20
_diffrn_reflns_limit_l_max 34
_diffrn_reflns_limit_l_min -36
_diffrn_reflns_number 65670
_diffrn_reflns_point_group_measured_fraction_full 0.990
_diffrn_reflns_point_group_measured_fraction_max 0.986
_diffrn_reflns_theta_full 67.679
_diffrn_reflns_theta_max 68.298
_diffrn_reflns_theta_min 2.932
_diffrn_source 'fine-focus rotating anode'
_exptl_absorpt_coefficient_mu 3.431
_exptl_absorpt_correction_T_max 0.896
_exptl_absorpt_correction_T_min 0.659
_exptl_absorpt_correction_type multi-scan
_exptl_absorpt_process_details '<i>SADABS</i> (Sheldrick, 2008b)'
_exptl_crystal_colour red
_exptl_crystal_density_diffrn 1.270
_exptl_crystal_description 'tablet broken off from lath'
_exptl_crystal_F_000 2136
_exptl_crystal_size_max 0.200
_exptl_crystal_size_mid 0.100
_exptl_crystal_size_min 0.020
_refine_diff_density_max 0.396
_refine_diff_density_min -0.389
_refine_diff_density_rms 0.060
_refine_ls_extinction_method none
_refine_ls_goodness_of_fit_ref 1.076
_refine_ls_hydrogen_treatment constr
_refine_ls_matrix_type full
_refine_ls_number_parameters 663
_refine_ls_number_reflns 9436
_refine_ls_number_restraints 462
_refine_ls_restrained_S_all 1.059
_refine_ls_R_factor_all 0.0497
_refine_ls_R_factor_gt 0.0473
_refine_ls_shift/su_max 0.001
_refine_ls_shift/su_mean 0.000
_refine_ls_structure_factor_coef Fsqd
_refine_ls_weighting_details 'w=1/[\s^2^(Fo^2^)+(0.0499P)^2^+6.7953P] where P=(Fo^2^+2Fc^2^)/3'
_refine_ls_weighting_scheme calc
_refine_ls_wR_factor_gt 0.1232
_refine_ls_wR_factor_ref 0.1251
_reflns_Friedel_coverage 0.000
_reflns_number_gt 8824
_reflns_number_total 9436
_reflns_threshold_expression 'I > 2\s(I)'
_cod_data_source_file cm7b04702_si_004.cif
_cod_data_source_block x14306
_cod_original_sg_symbol_H-M 'P 21/n'
_cod_database_code 4003111
_shelx_space_group_comment
; 
The symmetry employed for this shelxl refinement is uniquely defined 
by the following loop, which should always be used as a source of 
symmetry information in preference to the above space-group names. 
They are only intended as comments. 
;
_shelx_estimated_absorpt_t_min 0.547
_shelx_estimated_absorpt_t_max 0.935
_shelxl_version_number 2014-3

loop_
_space_group_symop_operation_xyz
'x, y, z'
'-x+1/2, y+1/2, -z+1/2'
'-x, -y, -z'
'x-1/2, -y-1/2, z-1/2'

loop_
_atom_site_label
_atom_site_type_symbol
_atom_site_fract_x
_atom_site_fract_y
_atom_site_fract_z
_atom_site_U_iso_or_equiv
_atom_site_adp_type
_atom_site_occupancy
_atom_site_site_symmetry_order
_atom_site_calc_flag
_atom_site_refinement_flags_posn
_atom_site_refinement_flags_adp
_atom_site_refinement_flags_occupancy
_atom_site_disorder_assembly
_atom_site_disorder_group
S1A S 0.53056(5) 0.60809(3) 0.46644(2) 0.02169(13) Uani 1 1 d . . . . .
C1A C 0.5454(2) 0.53277(12) 0.50331(7) 0.0189(4) Uani 1 1 d . . . . .
C2A C 0.6478(2) 0.54665(12) 0.53672(7) 0.0193(4) Uani 1 1 d . . . . .
H2A H 0.6722 0.5112 0.5600 0.023 Uiso 1 1 calc R U . . .
C3A C 0.7141(2) 0.61848(12) 0.53349(7) 0.0183(4) Uani 1 1 d . . . . .
C4A C 0.6609(2) 0.65898(12) 0.49647(7) 0.0184(4) Uani 1 1 d . . . . .
C5A C 0.6944(2) 0.73470(17) 0.48005(9) 0.0190(4) Uani 0.8921(12) 1 d D U P A 1
S2A S 0.79489(7) 0.80054(4) 0.51226(2) 0.02463(18) Uani 0.8921(12) 1 d D U P A 1
C6A C 0.6451(2) 0.76520(14) 0.43965(8) 0.0250(6) Uani 0.8921(12) 1 d D U P A 1
H6A H 0.5876 0.7383 0.4177 0.030 Uiso 0.8921(12) 1 calc R U P A 1
C7A C 0.6910(2) 0.84187(14) 0.43506(8) 0.0213(5) Uani 0.8921(12) 1 d D U P A 1
C8A C 0.7707(2) 0.86980(14) 0.47169(8) 0.0201(5) Uani 0.8921(12) 1 d D U P A 1
C9A C 0.8135(2) 0.94692(14) 0.46796(8) 0.0242(5) Uani 0.8921(12) 1 d D U P A 1
H9A H 0.8673 0.9743 0.4906 0.029 Uiso 0.8921(12) 1 calc R U P A 1
S3A S 0.66868(8) 0.91127(4) 0.39427(2) 0.02726(18) Uani 0.8921(12) 1 d D U P A 1
C10A C 0.7672(3) 0.97732(18) 0.42730(9) 0.0204(5) Uani 0.8921(12) 1 d D U P A 1
C5C C 0.6843(16) 0.7361(11) 0.4796(5) 0.0190(4) Uani 0.1079(12) 1 d D U P A 2
S2C S 0.8450(6) 0.7791(3) 0.49438(19) 0.02463(18) Uani 0.1079(12) 1 d D U P A 2
C6C C 0.6006(17) 0.7819(9) 0.4515(5) 0.0250(6) Uani 0.1079(12) 1 d D U P A 2
H6C H 0.5104 0.7686 0.4400 0.030 Uiso 0.1079(12) 1 calc R U P A 2
C7C C 0.6662(18) 0.8514(8) 0.4420(4) 0.0213(5) Uani 0.1079(12) 1 d D U P A 2
C8C C 0.7968(17) 0.8585(8) 0.4622(4) 0.0201(5) Uani 0.1079(12) 1 d D U P A 2
C9C C 0.8625(17) 0.9282(9) 0.4528(5) 0.0242(5) Uani 0.1079(12) 1 d D U P A 2
H9C H 0.9526 0.9417 0.4643 0.029 Uiso 0.1079(12) 1 calc R U P A 2
S3C S 0.6180(7) 0.9309(3) 0.40998(19) 0.02726(18) Uani 0.1079(12) 1 d D U P A 2
C10C C 0.7768(18) 0.9734(11) 0.4245(6) 0.0204(5) Uani 0.1079(12) 1 d D U P A 2
C11A C 0.7971(3) 1.0550(2) 0.41197(13) 0.0196(7) Uani 0.909(4) 1 d D U P A 1
C12A C 0.7478(4) 1.0965(3) 0.37480(11) 0.0194(7) Uani 0.909(4) 1 d D U P A 1
C13A C 0.8071(4) 1.1717(3) 0.37575(13) 0.0256(6) Uani 0.909(4) 1 d D U P A 1
H13A H 0.7859 1.2086 0.3530 0.031 Uiso 0.909(4) 1 calc R U P A 1
C14A C 0.8961(3) 1.18542(15) 0.41205(9) 0.0265(7) Uani 0.909(4) 1 d D U P A 1
H14A H 0.9432 1.2327 0.4176 0.032 Uiso 0.909(4) 1 calc R U P A 1
S4A S 0.91366(11) 1.10806(5) 0.44642(3) 0.0235(3) Uani 0.909(4) 1 d D U P A 1
C11C C 0.810(3) 1.046(2) 0.4130(13) 0.0196(7) Uani 0.091(4) 1 d D U P A 2
C12C C 0.739(4) 1.093(3) 0.3819(14) 0.0194(7) Uani 0.091(4) 1 d D U P A 2
C13C C 0.808(4) 1.164(3) 0.3774(12) 0.0256(6) Uani 0.091(4) 1 d D U P A 2
H13C H 0.7745 1.2038 0.3575 0.031 Uiso 0.091(4) 1 calc R U P A 2
C14C C 0.927(3) 1.1705(14) 0.4045(10) 0.0265(7) Uani 0.091(4) 1 d D U P A 2
H14C H 0.9855 1.2141 0.4056 0.032 Uiso 0.091(4) 1 calc R U P A 2
S4C S 0.9588(11) 1.0909(5) 0.4358(3) 0.0235(3) Uani 0.091(4) 1 d D U P A 2
C15A C 0.8286(2) 0.64740(12) 0.56630(7) 0.0208(4) Uani 1 1 d . . . . .
H15A H 0.7986 0.6959 0.5792 0.025 Uiso 1 1 calc R U . . .
H15B H 0.9063 0.6602 0.5501 0.025 Uiso 1 1 calc R U . . .
C16A C 0.8798(2) 0.59329(13) 0.60412(7) 0.0222(5) Uani 1 1 d . . . . .
H16A H 0.8039 0.5796 0.6209 0.027 Uiso 1 1 calc R U . . .
H16B H 0.9147 0.5452 0.5921 0.027 Uiso 1 1 calc R U . . .
C17A C 0.9925(2) 0.63219(13) 0.63456(7) 0.0248(5) Uani 1 1 d . . . . .
H17A H 1.0677 0.6447 0.6172 0.030 Uiso 1 1 calc R U . . .
H17B H 0.9570 0.6815 0.6448 0.030 Uiso 1 1 calc R U . . .
C18A C 1.0506(2) 0.58612(14) 0.67477(8) 0.0288(5) Uani 1 1 d . . . . .
H18A H 1.0922 0.5382 0.6650 0.035 Uiso 1 1 calc R U . . .
H18B H 0.9760 0.5714 0.6919 0.035 Uiso 1 1 calc R U . . .
C19A C 1.1572(3) 0.63141(15) 0.70429(8) 0.0332(6) Uani 1 1 d . . . . .
H19A H 1.2331 0.6441 0.6872 0.040 Uiso 1 1 calc R U . . .
H19B H 1.1163 0.6806 0.7125 0.040 Uiso 1 1 calc R U . . .
C20A C 1.2144(3) 0.58984(18) 0.74616(9) 0.0436(7) Uani 1 1 d . . . . .
H20A H 1.1392 0.5788 0.7638 0.052 Uiso 1 1 calc R U . . .
H20B H 1.2529 0.5399 0.7381 0.052 Uiso 1 1 calc R U . . .
C21A C 1.3232(3) 0.6347(2) 0.77425(10) 0.0590(9) Uani 1 1 d . . . . .
H21A H 1.3561 0.6044 0.8004 0.088 Uiso 1 1 calc R U . . .
H21B H 1.2852 0.6834 0.7834 0.088 Uiso 1 1 calc R U . . .
H21C H 1.3988 0.6453 0.7572 0.088 Uiso 1 1 calc R U . . .
C22A C 0.6417(2) 1.06815(13) 0.33940(7) 0.0266(5) Uani 1 1 d . . . . .
H22A H 0.5622 1.0501 0.3533 0.032 Uiso 1 1 calc R U . A 1
H22B H 0.6787 1.0234 0.3247 0.032 Uiso 1 1 calc R U . A 1
C23A C 0.5941(2) 1.12824(14) 0.30457(7) 0.0276(5) Uani 1 1 d . . . . .
H23A H 0.5548 1.1725 0.3190 0.033 Uiso 1 1 calc R U . . .
H23B H 0.6736 1.1472 0.2910 0.033 Uiso 1 1 calc R U . . .
C24A C 0.4894(3) 1.09755(15) 0.26874(8) 0.0328(6) Uani 1 1 d . . . . .
H24A H 0.4105 1.0779 0.2824 0.039 Uiso 1 1 calc R U . . .
H24B H 0.5292 1.0537 0.2540 0.039 Uiso 1 1 calc R U . . .
C25A C 0.4404(3) 1.15757(16) 0.23443(9) 0.0405(7) Uani 1 1 d . . . . .
H25A H 0.3917 1.1985 0.2488 0.049 Uiso 1 1 calc R U . . .
H25B H 0.5206 1.1815 0.2235 0.049 Uiso 1 1 calc R U . . .
C26A C 0.3475(3) 1.12696(16) 0.19543(8) 0.0394(6) Uani 1 1 d . . . . .
H26A H 0.3956 1.0854 0.1814 0.047 Uiso 1 1 calc R U . . .
H26B H 0.2665 1.1038 0.2063 0.047 Uiso 1 1 calc R U . . .
C27A C 0.3006(4) 1.18636(19) 0.16084(10) 0.0546(9) Uani 1 1 d . . . . .
H27A H 0.2507 1.2274 0.1746 0.066 Uiso 1 1 calc R U . . .
H27B H 0.3814 1.2102 0.1503 0.066 Uiso 1 1 calc R U . . .
C28A C 0.2107(4) 1.1548(2) 0.12198(10) 0.0613(10) Uani 1 1 d . . . . .
H28A H 0.1821 1.1967 0.1015 0.092 Uiso 1 1 calc R U . . .
H28B H 0.1305 1.1308 0.1321 0.092 Uiso 1 1 calc R U . . .
H28C H 0.2609 1.1162 0.1070 0.092 Uiso 1 1 calc R U . . .
S1B S 0.47628(5) 0.11056(3) 0.03188(2) 0.02288(14) Uani 1 1 d . . . . .
C1B C 0.4554(2) 0.03290(12) -0.00344(7) 0.0189(4) Uani 1 1 d . . . . .
C2B C 0.3488(2) 0.04513(12) -0.03565(7) 0.0196(4) Uani 1 1 d . . . . .
H2B H 0.3210 0.0084 -0.0579 0.024 Uiso 1 1 calc R U . . .
C3B C 0.2837(2) 0.11775(12) -0.03269(7) 0.0188(4) Uani 1 1 d . . . . .
C4B C 0.3432(2) 0.16009(12) 0.00265(7) 0.0195(4) Uani 1 1 d . . . . .
C5B C 0.3137(3) 0.23661(16) 0.01859(7) 0.0203(4) Uani 0.9008(11) 1 d D U P B 1
C6B C 0.3990(2) 0.28225(13) 0.04697(7) 0.0218(5) Uani 0.9008(11) 1 d D U P B 1
H6B H 0.4896 0.2690 0.0581 0.026 Uiso 0.9008(11) 1 calc R U P B 1
S2B S 0.15465(6) 0.27932(3) 0.00480(2) 0.02447(17) Uani 0.9008(11) 1 d D U P B 1
C7B C 0.3330(3) 0.35148(14) 0.05718(8) 0.0224(5) Uani 0.9008(11) 1 d D U P B 1
C8B C 0.2008(3) 0.35805(14) 0.03722(8) 0.0215(5) Uani 0.9008(11) 1 d D U P B 1
C9B C 0.1348(3) 0.42717(13) 0.04695(8) 0.0227(5) Uani 0.9008(11) 1 d D U P B 1
H9B H 0.0441 0.4401 0.0357 0.027 Uiso 0.9008(11) 1 calc R U P B 1
S3B S 0.37948(7) 0.43128(4) 0.08889(2) 0.02774(18) Uani 0.9008(11) 1 d D U P B 1
C10B C 0.2195(3) 0.47327(17) 0.07494(10) 0.0225(5) Uani 0.9008(11) 1 d D U P B 1
C5D C 0.3072(14) 0.2356(11) 0.0188(6) 0.0203(4) Uani 0.0992(11) 1 d D U P B 2
C6D C 0.3530(15) 0.2653(9) 0.0598(5) 0.0218(5) Uani 0.0992(11) 1 d D U P B 2
H6D H 0.4082 0.2378 0.0821 0.026 Uiso 0.0992(11) 1 calc R U P B 2
S2D S 0.2084(6) 0.3020(3) -0.0138(2) 0.02447(17) Uani 0.0992(11) 1 d D U P B 2
C7D C 0.3067(13) 0.3424(9) 0.0644(5) 0.0224(5) Uani 0.0992(11) 1 d D U P B 2
C8D C 0.2280(13) 0.3705(8) 0.0278(5) 0.0215(5) Uani 0.0992(11) 1 d D U P B 2
C9D C 0.1819(16) 0.4471(9) 0.0321(6) 0.0227(5) Uani 0.0992(11) 1 d D U P B 2
H9D H 0.1269 0.4743 0.0097 0.027 Uiso 0.0992(11) 1 calc R U P B 2
S3D S 0.3262(6) 0.4110(4) 0.1059(2) 0.02774(18) Uani 0.0992(11) 1 d D U P B 2
C10D C 0.2269(16) 0.4771(11) 0.0729(7) 0.0225(5) Uani 0.0992(11) 1 d D U P B 2
C11B C 0.1867(4) 0.5505(2) 0.08974(13) 0.0221(6) Uani 0.916(4) 1 d D U P B 1
C12B C 0.2489(5) 0.5971(2) 0.12284(13) 0.0220(8) Uani 0.916(4) 1 d D U P B 1
C13B C 0.1773(4) 0.6684(3) 0.12475(11) 0.0258(6) Uani 0.916(4) 1 d D U P B 1
H13B H 0.2048 0.7078 0.1455 0.031 Uiso 0.916(4) 1 calc R U P B 1
C14B C 0.0671(3) 0.67466(15) 0.09441(9) 0.0276(6) Uani 0.916(4) 1 d D U P B 1
H14B H 0.0094 0.7185 0.0914 0.033 Uiso 0.916(4) 1 calc R U P B 1
S4B S 0.04406(11) 0.59445(5) 0.06215(3) 0.0255(3) Uani 0.916(4) 1 d D U P B 1
C11D C 0.194(5) 0.549(2) 0.0862(14) 0.0221(6) Uani 0.084(4) 1 d D U P B 2
C12D C 0.242(6) 0.586(3) 0.1248(14) 0.0220(8) Uani 0.084(4) 1 d D U P B 2
C13D C 0.194(4) 0.664(3) 0.1251(10) 0.0258(6) Uani 0.084(4) 1 d D U P B 2
H13D H 0.2168 0.6982 0.1490 0.031 Uiso 0.084(4) 1 calc R U P B 2
C14D C 0.113(3) 0.6842(15) 0.0881(10) 0.0276(6) Uani 0.084(4) 1 d D U P B 2
H14D H 0.0730 0.7336 0.0832 0.033 Uiso 0.084(4) 1 calc R U P B 2
S4D S 0.0918(12) 0.6098(6) 0.0514(3) 0.0255(3) Uani 0.084(4) 1 d D U P B 2
C15B C 0.1659(2) 0.14523(12) -0.06470(7) 0.0214(4) Uani 1 1 d . . . . .
H15C H 0.1905 0.1958 -0.0764 0.026 Uiso 1 1 calc R U . . .
H15D H 0.0872 0.1536 -0.0482 0.026 Uiso 1 1 calc R U . . .
C16B C 0.1206(2) 0.09257(13) -0.10368(7) 0.0222(5) Uani 1 1 d . . . . .
H16C H 0.1990 0.0813 -0.1199 0.027 Uiso 1 1 calc R U . . .
H16D H 0.0874 0.0432 -0.0928 0.027 Uiso 1 1 calc R U . . .
C17B C 0.0079(2) 0.13041(13) -0.13470(7) 0.0250(5) Uani 1 1 d . . . . .
H17C H -0.0673 0.1442 -0.1176 0.030 Uiso 1 1 calc R U . . .
H17D H 0.0435 0.1789 -0.1459 0.030 Uiso 1 1 calc R U . . .
C18B C -0.0497(2) 0.08158(15) -0.17385(8) 0.0304(5) Uani 1 1 d . . . . .
H18C H -0.0915 0.0346 -0.1630 0.036 Uiso 1 1 calc R U . . .
H18D H 0.0254 0.0653 -0.1904 0.036 Uiso 1 1 calc R U . . .
C19B C -0.1556(3) 0.12455(16) -0.20483(8) 0.0343(6) Uani 1 1 d . . . . .
H19C H -0.2308 0.1403 -0.1882 0.041 Uiso 1 1 calc R U . . .
H19D H -0.1138 0.1720 -0.2151 0.041 Uiso 1 1 calc R U . . .
C20B C -0.2142(3) 0.0782(2) -0.24469(10) 0.0519(8) Uani 1 1 d . . . . .
H20C H -0.1387 0.0617 -0.2610 0.062 Uiso 1 1 calc R U . . .
H20D H -0.2573 0.0312 -0.2344 0.062 Uiso 1 1 calc R U . . .
C21B C -0.3173(4) 0.1208(2) -0.27582(11) 0.0730(12) Uani 1 1 d . . . . .
H21D H -0.3533 0.0864 -0.2998 0.109 Uiso 1 1 calc R U . . .
H21E H -0.2741 0.1654 -0.2880 0.109 Uiso 1 1 calc R U . . .
H21F H -0.3918 0.1383 -0.2599 0.109 Uiso 1 1 calc R U . . .
C22B C 0.3711(2) 0.57407(14) 0.15404(8) 0.0294(5) Uani 1 1 d . . . . .
H22C H 0.4512 0.5725 0.1376 0.035 Uiso 1 1 calc R U . B 1
H22D H 0.3565 0.5213 0.1648 0.035 Uiso 1 1 calc R U . B 1
C23B C 0.4026(2) 0.62701(15) 0.19355(8) 0.0305(5) Uani 1 1 d . . . . .
H23C H 0.4229 0.6792 0.1830 0.037 Uiso 1 1 calc R U . . .
H23D H 0.3211 0.6309 0.2093 0.037 Uiso 1 1 calc R U . . .
C24B C 0.5211(3) 0.59972(16) 0.22540(8) 0.0351(6) Uani 1 1 d . . . . .
H24C H 0.5021 0.5467 0.2350 0.042 Uiso 1 1 calc R U . . .
H24D H 0.6031 0.5976 0.2098 0.042 Uiso 1 1 calc R U . . .
C25B C 0.5510(3) 0.64985(19) 0.26564(9) 0.0478(8) Uani 1 1 d . . . . .
H25C H 0.5733 0.7023 0.2560 0.057 Uiso 1 1 calc R U . . .
H25D H 0.4676 0.6537 0.2804 0.057 Uiso 1 1 calc R U . . .
C26B C 0.6649(3) 0.62230(18) 0.29869(9) 0.0431(7) Uani 1 1 d . . . . .
H26C H 0.6438 0.5691 0.3074 0.052 Uiso 1 1 calc R U . . .
H26D H 0.7487 0.6200 0.2841 0.052 Uiso 1 1 calc R U . . .
C27B C 0.6933(4) 0.6697(2) 0.33939(10) 0.0659(10) Uani 1 1 d . . . . .
H27C H 0.7147 0.7228 0.3307 0.079 Uiso 1 1 calc R U . . .
H27D H 0.6095 0.6722 0.3540 0.079 Uiso 1 1 calc R U . . .
C28B C 0.8057(4) 0.6421(3) 0.37202(11) 0.0734(12) Uani 1 1 d . . . . .
H28D H 0.8199 0.6786 0.3966 0.110 Uiso 1 1 calc R U . . .
H28E H 0.8892 0.6379 0.3579 0.110 Uiso 1 1 calc R U . . .
H28F H 0.7824 0.5914 0.3831 0.110 Uiso 1 1 calc R U . . .

loop_
_atom_site_aniso_label
_atom_site_aniso_U_11
_atom_site_aniso_U_22
_atom_site_aniso_U_33
_atom_site_aniso_U_23
_atom_site_aniso_U_13
_atom_site_aniso_U_12
S1A 0.0261(3) 0.0155(3) 0.0214(3) 0.00363(19) -0.0056(2) -0.0074(2)
C1A 0.0215(10) 0.0145(10) 0.0205(10) 0.0001(8) 0.0015(8) -0.0027(8)
C2A 0.0203(10) 0.0147(10) 0.0223(10) 0.0020(8) -0.0001(8) -0.0028(8)
C3A 0.0174(10) 0.0160(10) 0.0215(10) -0.0009(8) 0.0015(8) -0.0035(8)
C4A 0.0198(10) 0.0156(10) 0.0194(10) 0.0007(8) 0.0012(8) -0.0044(8)
C5A 0.0199(11) 0.0159(10) 0.0208(10) 0.0011(8) 0.0005(8) -0.0037(8)
S2A 0.0307(3) 0.0176(3) 0.0230(3) 0.0063(2) -0.0074(3) -0.0094(2)
C6A 0.0316(14) 0.0159(12) 0.0259(13) 0.0036(10) -0.0037(10) -0.0110(10)
C7A 0.0242(13) 0.0199(12) 0.0193(11) 0.0010(9) -0.0003(9) -0.0055(9)
C8A 0.0208(12) 0.0174(11) 0.0214(12) 0.0024(9) -0.0006(9) -0.0039(9)
C9A 0.0244(13) 0.0169(12) 0.0293(14) 0.0063(10) -0.0046(10) -0.0083(9)
S3A 0.0416(4) 0.0197(3) 0.0180(3) 0.0048(2) -0.0065(3) -0.0116(3)
C10A 0.0207(11) 0.0182(11) 0.0214(11) 0.0030(8) -0.0017(8) -0.0042(8)
C5C 0.0199(11) 0.0159(10) 0.0208(10) 0.0011(8) 0.0005(8) -0.0037(8)
S2C 0.0307(3) 0.0176(3) 0.0230(3) 0.0063(2) -0.0074(3) -0.0094(2)
C6C 0.0316(14) 0.0159(12) 0.0259(13) 0.0036(10) -0.0037(10) -0.0110(10)
C7C 0.0242(13) 0.0199(12) 0.0193(11) 0.0010(9) -0.0003(9) -0.0055(9)
C8C 0.0208(12) 0.0174(11) 0.0214(12) 0.0024(9) -0.0006(9) -0.0039(9)
C9C 0.0244(13) 0.0169(12) 0.0293(14) 0.0063(10) -0.0046(10) -0.0083(9)
S3C 0.0416(4) 0.0197(3) 0.0180(3) 0.0048(2) -0.0065(3) -0.0116(3)
C10C 0.0207(11) 0.0182(11) 0.0214(11) 0.0030(8) -0.0017(8) -0.0042(8)
C11A 0.0210(12) 0.0171(15) 0.0199(10) 0.0031(10) -0.0013(9) -0.0029(11)
C12A 0.0227(12) 0.0175(12) 0.0177(17) 0.0043(12) 0.0013(11) -0.0030(9)
C13A 0.0324(12) 0.0189(15) 0.0241(11) 0.0081(9) -0.0026(9) -0.0045(10)
C14A 0.0348(16) 0.0155(13) 0.0278(14) 0.0029(10) -0.0018(11) -0.0061(10)
S4A 0.0296(5) 0.0165(3) 0.0221(4) 0.0041(3) -0.0065(3) -0.0074(3)
C11C 0.0210(12) 0.0171(15) 0.0199(10) 0.0031(10) -0.0013(9) -0.0029(11)
C12C 0.0227(12) 0.0175(12) 0.0177(17) 0.0043(12) 0.0013(11) -0.0030(9)
C13C 0.0324(12) 0.0189(15) 0.0241(11) 0.0081(9) -0.0026(9) -0.0045(10)
C14C 0.0348(16) 0.0155(13) 0.0278(14) 0.0029(10) -0.0018(11) -0.0061(10)
S4C 0.0296(5) 0.0165(3) 0.0221(4) 0.0041(3) -0.0065(3) -0.0074(3)
C15A 0.0209(10) 0.0184(11) 0.0222(11) 0.0013(8) -0.0014(8) -0.0056(8)
C16A 0.0225(11) 0.0218(11) 0.0216(11) 0.0025(9) -0.0007(9) -0.0040(9)
C17A 0.0246(11) 0.0240(12) 0.0243(11) 0.0040(9) -0.0028(9) -0.0044(9)
C18A 0.0289(12) 0.0294(13) 0.0265(12) 0.0078(10) -0.0029(10) -0.0044(10)
C19A 0.0327(13) 0.0371(14) 0.0276(12) 0.0033(11) -0.0051(10) -0.0049(11)
C20A 0.0409(15) 0.0533(18) 0.0328(14) 0.0094(13) -0.0114(12) -0.0060(13)
C21A 0.0501(19) 0.085(3) 0.0371(16) -0.0026(16) -0.0159(14) -0.0040(18)
C22A 0.0310(12) 0.0237(12) 0.0230(11) 0.0050(9) -0.0052(9) -0.0049(9)
C23A 0.0308(12) 0.0262(12) 0.0238(11) 0.0029(9) -0.0050(9) -0.0012(10)
C24A 0.0369(14) 0.0325(14) 0.0263(12) 0.0020(10) -0.0080(10) 0.0002(11)
C25A 0.0501(16) 0.0350(15) 0.0315(14) 0.0027(11) -0.0154(12) 0.0013(12)
C26A 0.0446(15) 0.0406(15) 0.0293(13) -0.0005(11) -0.0111(11) 0.0026(12)
C27A 0.067(2) 0.0533(19) 0.0364(16) 0.0043(14) -0.0217(15) 0.0089(16)
C28A 0.056(2) 0.088(3) 0.0343(16) 0.0065(16) -0.0161(14) -0.0021(18)
S1B 0.0265(3) 0.0176(3) 0.0223(3) -0.0040(2) -0.0062(2) 0.0086(2)
C1B 0.0194(10) 0.0157(10) 0.0212(10) -0.0003(8) 0.0009(8) 0.0036(8)
C2B 0.0196(10) 0.0183(11) 0.0206(10) -0.0006(8) 0.0010(8) 0.0036(8)
C3B 0.0189(10) 0.0164(10) 0.0212(10) 0.0013(8) 0.0025(8) 0.0034(8)
C4B 0.0201(10) 0.0177(11) 0.0204(10) -0.0001(8) 0.0008(8) 0.0047(8)
C5B 0.0237(11) 0.0155(10) 0.0210(10) -0.0009(8) -0.0007(8) 0.0052(8)
C6B 0.0264(13) 0.0159(11) 0.0223(12) -0.0022(9) 0.0004(9) 0.0062(9)
S2B 0.0224(3) 0.0179(3) 0.0312(3) -0.0091(2) -0.0048(3) 0.0059(2)
C7B 0.0246(12) 0.0186(11) 0.0229(12) -0.0029(9) -0.0020(9) 0.0039(9)
C8B 0.0241(12) 0.0154(11) 0.0240(13) -0.0017(9) -0.0006(9) 0.0018(9)
C9B 0.0266(13) 0.0164(12) 0.0244(12) -0.0033(9) 0.0010(10) 0.0033(9)
S3B 0.0240(3) 0.0220(3) 0.0348(4) -0.0116(3) -0.0066(3) 0.0058(3)
C10B 0.0244(11) 0.0205(11) 0.0219(11) -0.0033(8) -0.0005(9) 0.0040(9)
C5D 0.0237(11) 0.0155(10) 0.0210(10) -0.0009(8) -0.0007(8) 0.0052(8)
C6D 0.0264(13) 0.0159(11) 0.0223(12) -0.0022(9) 0.0004(9) 0.0062(9)
S2D 0.0224(3) 0.0179(3) 0.0312(3) -0.0091(2) -0.0048(3) 0.0059(2)
C7D 0.0246(12) 0.0186(11) 0.0229(12) -0.0029(9) -0.0020(9) 0.0039(9)
C8D 0.0241(12) 0.0154(11) 0.0240(13) -0.0017(9) -0.0006(9) 0.0018(9)
C9D 0.0266(13) 0.0164(12) 0.0244(12) -0.0033(9) 0.0010(10) 0.0033(9)
S3D 0.0240(3) 0.0220(3) 0.0348(4) -0.0116(3) -0.0066(3) 0.0058(3)
C10D 0.0244(11) 0.0205(11) 0.0219(11) -0.0033(8) -0.0005(9) 0.0040(9)
C11B 0.0248(12) 0.0184(11) 0.0226(13) -0.0035(9) 0.0001(10) 0.0056(9)
C12B 0.0250(12) 0.0176(18) 0.0231(11) -0.0023(10) 0.0019(10) 0.0015(12)
C13B 0.0313(16) 0.0200(13) 0.0253(11) -0.0065(9) 0.0002(10) 0.0045(11)
C14B 0.0296(16) 0.0202(12) 0.0321(14) -0.0067(10) 0.0000(11) 0.0097(11)
S4B 0.0263(5) 0.0211(3) 0.0271(4) -0.0073(3) -0.0047(3) 0.0084(3)
C11D 0.0248(12) 0.0184(11) 0.0226(13) -0.0035(9) 0.0001(10) 0.0056(9)
C12D 0.0250(12) 0.0176(18) 0.0231(11) -0.0023(10) 0.0019(10) 0.0015(12)
C13D 0.0313(16) 0.0200(13) 0.0253(11) -0.0065(9) 0.0002(10) 0.0045(11)
C14D 0.0296(16) 0.0202(12) 0.0321(14) -0.0067(10) 0.0000(11) 0.0097(11)
S4D 0.0263(5) 0.0211(3) 0.0271(4) -0.0073(3) -0.0047(3) 0.0084(3)
C15B 0.0213(11) 0.0181(11) 0.0241(11) -0.0010(8) -0.0004(9) 0.0043(8)
C16B 0.0210(11) 0.0206(11) 0.0248(11) -0.0018(9) 0.0015(9) 0.0043(8)
C17B 0.0241(11) 0.0238(12) 0.0263(12) -0.0017(9) -0.0004(9) 0.0040(9)
C18B 0.0297(12) 0.0311(13) 0.0287(12) -0.0034(10) -0.0031(10) 0.0012(10)
C19B 0.0313(13) 0.0389(15) 0.0303(13) 0.0037(11) -0.0060(10) -0.0027(11)
C20B 0.0503(18) 0.066(2) 0.0345(15) -0.0073(14) -0.0138(13) -0.0022(15)
C21B 0.067(2) 0.095(3) 0.0477(19) 0.0250(19) -0.0313(18) -0.025(2)
C22B 0.0307(12) 0.0273(13) 0.0283(12) -0.0067(10) -0.0040(10) 0.0044(10)
C23B 0.0324(13) 0.0309(13) 0.0269(12) -0.0073(10) -0.0024(10) 0.0014(10)
C24B 0.0342(14) 0.0393(15) 0.0297(13) -0.0032(11) -0.0047(11) -0.0010(11)
C25B 0.0499(17) 0.0554(19) 0.0336(15) -0.0111(13) -0.0136(13) 0.0077(14)
C26B 0.0447(16) 0.0497(17) 0.0324(14) -0.0018(12) -0.0058(12) 0.0003(13)
C27B 0.068(2) 0.087(3) 0.0364(17) -0.0170(17) -0.0196(16) 0.015(2)
C28B 0.067(2) 0.108(3) 0.0398(18) -0.0110(19) -0.0182(17) 0.021(2)

loop_
_atom_type_symbol
_atom_type_description
_atom_type_scat_dispersion_real
_atom_type_scat_dispersion_imag
_atom_type_scat_source
C C 0.0181 0.0091 'International Tables Vol C Tables 4.2.6.8 and 6.1.1.4'
H H 0.0000 0.0000 'International Tables Vol C Tables 4.2.6.8 and 6.1.1.4'
S S 0.3331 0.5567 'International Tables Vol C Tables 4.2.6.8 and 6.1.1.4'

loop_
_geom_angle_atom_site_label_1
_geom_angle_atom_site_label_2
_geom_angle_atom_site_label_3
_geom_angle
_geom_angle_site_symmetry_1
_geom_angle_site_symmetry_3
C1A S1A C4A 92.27(10) . .
C2A C1A C1A 129.3(2) . 3_666
C2A C1A S1A 110.63(15) . .
C1A C1A S1A 120.1(2) 3_666 .
C1A C2A C3A 114.18(19) . .
C1A C2A H2A 122.9 . .
C3A C2A H2A 122.9 . .
C4A C3A C2A 111.70(18) . .
C4A C3A C15A 123.97(19) . .
C2A C3A C15A 124.33(19) . .
C3A C4A C5A 131.3(2) . .
C3A C4A C5C 133.9(7) . .
C3A C4A S1A 111.21(15) . .
C5A C4A S1A 117.49(17) . .
C5C C4A S1A 114.7(6) . .
C6A C5A C4A 125.7(2) . .
C6A C5A S2A 111.9(2) . .
C4A C5A S2A 122.3(2) . .
C8A S2A C5A 91.69(13) . .
C5A C6A C7A 111.4(2) . .
C5A C6A H6A 124.3 . .
C7A C6A H6A 124.3 . .
C8A C7A C6A 114.1(2) . .
C8A C7A S3A 110.66(19) . .
C6A C7A S3A 135.2(2) . .
C7A C8A C9A 114.6(2) . .
C7A C8A S2A 110.89(19) . .
C9A C8A S2A 134.6(2) . .
C10A C9A C8A 111.4(2) . .
C10A C9A H9A 124.3 . .
C8A C9A H9A 124.3 . .
C7A S3A C10A 91.45(13) . .
C9A C10A C11A 125.5(3) . .
C9A C10A S3A 111.9(2) . .
C11A C10A S3A 122.5(2) . .
C6C C5C C4A 129.9(13) . .
C6C C5C S2C 112.0(13) . .
C4A C5C S2C 118.1(11) . .
C8C S2C C5C 90.7(8) . .
C5C C6C C7C 111.3(15) . .
C5C C6C H6C 124.3 . .
C7C C6C H6C 124.3 . .
C8C C7C C6C 114.5(13) . .
C8C C7C S3C 111.5(11) . .
C6C C7C S3C 134.0(14) . .
C7C C8C C9C 114.6(13) . .
C7C C8C S2C 111.5(11) . .
C9C C8C S2C 133.9(14) . .
C10C C9C C8C 110.4(15) . .
C10C C9C H9C 124.8 . .
C8C C9C H9C 124.8 . .
C7C S3C C10C 90.8(9) . .
C11C C10C C9C 122.7(19) . .
C11C C10C S3C 124.3(19) . .
C9C C10C S3C 112.7(14) . .
C12A C11A C10A 132.4(3) . .
C12A C11A S4A 111.6(2) . .
C10A C11A S4A 116.0(2) . .
C11A C12A C13A 110.7(2) . .
C11A C12A C22A 124.8(3) . .
C13A C12A C22A 124.4(3) . .
C14A C13A C12A 113.8(3) . .
C14A C13A H13A 123.1 . .
C12A C13A H13A 123.1 . .
C13A C14A S4A 112.1(2) . .
C13A C14A H14A 124.0 . .
S4A C14A H14A 124.0 . .
C14A S4A C11A 91.83(14) . .
C10C C11C C12C 127(2) . .
C10C C11C S4C 122(3) . .
C12C C11C S4C 110.6(16) . .
C11C C12C C13C 111.5(18) . .
C11C C12C C22A 128(3) . .
C13C C12C C22A 114(3) . .
C14C C13C C12C 113.6(19) . .
C14C C13C H13C 123.2 . .
C12C C13C H13C 123.2 . .
C13C C14C S4C 111.7(16) . .
C13C C14C H14C 124.2 . .
S4C C14C H14C 124.2 . .
C14C S4C C11C 92.7(12) . .
C3A C15A C16A 117.03(18) . .
C3A C15A H15A 108.0 . .
C16A C15A H15A 108.0 . .
C3A C15A H15B 108.0 . .
C16A C15A H15B 108.0 . .
H15A C15A H15B 107.3 . .
C17A C16A C15A 110.06(17) . .
C17A C16A H16A 109.6 . .
C15A C16A H16A 109.6 . .
C17A C16A H16B 109.6 . .
C15A C16A H16B 109.6 . .
H16A C16A H16B 108.2 . .
C18A C17A C16A 116.12(19) . .
C18A C17A H17A 108.3 . .
C16A C17A H17A 108.3 . .
C18A C17A H17B 108.3 . .
C16A C17A H17B 108.3 . .
H17A C17A H17B 107.4 . .
C17A C18A C19A 112.13(19) . .
C17A C18A H18A 109.2 . .
C19A C18A H18A 109.2 . .
C17A C18A H18B 109.2 . .
C19A C18A H18B 109.2 . .
H18A C18A H18B 107.9 . .
C20A C19A C18A 114.7(2) . .
C20A C19A H19A 108.6 . .
C18A C19A H19A 108.6 . .
C20A C19A H19B 108.6 . .
C18A C19A H19B 108.6 . .
H19A C19A H19B 107.6 . .
C21A C20A C19A 113.8(3) . .
C21A C20A H20A 108.8 . .
C19A C20A H20A 108.8 . .
C21A C20A H20B 108.8 . .
C19A C20A H20B 108.8 . .
H20A C20A H20B 107.7 . .
C20A C21A H21A 109.5 . .
C20A C21A H21B 109.5 . .
H21A C21A H21B 109.5 . .
C20A C21A H21C 109.5 . .
H21A C21A H21C 109.5 . .
H21B C21A H21C 109.5 . .
C12A C22A C23A 114.3(2) . .
C23A C22A C12C 119.6(19) . .
C12A C22A H22A 108.7 . .
C23A C22A H22A 108.7 . .
C12A C22A H22B 108.7 . .
C23A C22A H22B 108.7 . .
H22A C22A H22B 107.6 . .
C24A C23A C22A 113.18(19) . .
C24A C23A H23A 108.9 . .
C22A C23A H23A 108.9 . .
C24A C23A H23B 108.9 . .
C22A C23A H23B 108.9 . .
H23A C23A H23B 107.8 . .
C23A C24A C25A 113.2(2) . .
C23A C24A H24A 108.9 . .
C25A C24A H24A 108.9 . .
C23A C24A H24B 108.9 . .
C25A C24A H24B 108.9 . .
H24A C24A H24B 107.7 . .
C26A C25A C24A 114.7(2) . .
C26A C25A H25A 108.6 . .
C24A C25A H25A 108.6 . .
C26A C25A H25B 108.6 . .
C24A C25A H25B 108.6 . .
H25A C25A H25B 107.6 . .
C27A C26A C25A 114.8(2) . .
C27A C26A H26A 108.6 . .
C25A C26A H26A 108.6 . .
C27A C26A H26B 108.6 . .
C25A C26A H26B 108.6 . .
H26A C26A H26B 107.5 . .
C28A C27A C26A 114.2(3) . .
C28A C27A H27A 108.7 . .
C26A C27A H27A 108.7 . .
C28A C27A H27B 108.7 . .
C26A C27A H27B 108.7 . .
H27A C27A H27B 107.6 . .
C27A C28A H28A 109.5 . .
C27A C28A H28B 109.5 . .
H28A C28A H28B 109.5 . .
C27A C28A H28C 109.5 . .
H28A C28A H28C 109.5 . .
H28B C28A H28C 109.5 . .
C1B S1B C4B 92.14(10) . .
C2B C1B C1B 129.2(2) . 3_655
C2B C1B S1B 110.71(15) . .
C1B C1B S1B 120.1(2) 3_655 .
C1B C2B C3B 114.03(19) . .
C1B C2B H2B 123.0 . .
C3B C2B H2B 123.0 . .
C4B C3B C2B 111.49(18) . .
C4B C3B C15B 124.43(19) . .
C2B C3B C15B 124.07(19) . .
C3B C4B C5B 131.6(2) . .
C3B C4B C5D 130.1(7) . .
C3B C4B S1B 111.62(16) . .
C5B C4B S1B 116.81(17) . .
C5D C4B S1B 118.3(7) . .
C6B C5B C4B 126.8(2) . .
C6B C5B S2B 112.0(2) . .
C4B C5B S2B 121.2(2) . .
C5B C6B C7B 111.0(2) . .
C5B C6B H6B 124.5 . .
C7B C6B H6B 124.5 . .
C8B S2B C5B 91.58(13) . .
C8B C7B C6B 114.2(2) . .
C8B C7B S3B 111.00(19) . .
C6B C7B S3B 134.8(2) . .
C7B C8B C9B 114.5(2) . .
C7B C8B S2B 111.26(18) . .
C9B C8B S2B 134.2(2) . .
C10B C9B C8B 111.1(2) . .
C10B C9B H9B 124.5 . .
C8B C9B H9B 124.5 . .
C7B S3B C10B 91.37(13) . .
C9B C10B C11B 125.6(3) . .
C9B C10B S3B 112.1(2) . .
C11B C10B S3B 122.3(2) . .
C6D C5D C4B 125.0(13) . .
C6D C5D S2D 112.0(13) . .
C4B C5D S2D 122.9(12) . .
C5D C6D C7D 111.3(14) . .
C5D C6D H6D 124.3 . .
C7D C6D H6D 124.3 . .
C8D S2D C5D 91.6(9) . .
C8D C7D C6D 114.2(13) . .
C8D C7D S3D 110.8(11) . .
C6D C7D S3D 135.0(14) . .
C7D C8D C9D 114.4(13) . .
C7D C8D S2D 110.9(11) . .
C9D C8D S2D 134.7(14) . .
C10D C9D C8D 111.6(15) . .
C10D C9D H9D 124.2 . .
C8D C9D H9D 124.2 . .
C7D S3D C10D 91.3(9) . .
C11D C10D C9D 123.7(19) . .
C11D C10D S3D 124.4(19) . .
C9D C10D S3D 111.9(14) . .
C12B C11B C10B 131.8(3) . .
C12B C11B S4B 111.4(2) . .
C10B C11B S4B 116.8(3) . .
C11B C12B C13B 110.8(2) . .
C11B C12B C22B 124.3(3) . .
C13B C12B C22B 124.7(3) . .
C14B C13B C12B 113.9(3) . .
C14B C13B H13B 123.0 . .
C12B C13B H13B 123.0 . .
C13B C14B S4B 112.0(2) . .
C13B C14B H14B 124.0 . .
S4B C14B H14B 124.0 . .
C14B S4B C11B 91.84(15) . .
C10D C11D C12D 128(3) . .
C10D C11D S4D 121(3) . .
C12D C11D S4D 111.1(16) . .
C11D C12D C13D 111.3(19) . .
C11D C12D C22B 129(3) . .
C13D C12D C22B 113(3) . .
C14D C13D C12D 114.0(19) . .
C14D C13D H13D 123.0 . .
C12D C13D H13D 123.0 . .
C13D C14D S4D 111.5(16) . .
C13D C14D H14D 124.2 . .
S4D C14D H14D 124.2 . .
C14D S4D C11D 92.1(12) . .
C3B C15B C16B 116.77(18) . .
C3B C15B H15C 108.1 . .
C16B C15B H15C 108.1 . .
C3B C15B H15D 108.1 . .
C16B C15B H15D 108.1 . .
H15C C15B H15D 107.3 . .
C17B C16B C15B 110.70(17) . .
C17B C16B H16C 109.5 . .
C15B C16B H16C 109.5 . .
C17B C16B H16D 109.5 . .
C15B C16B H16D 109.5 . .
H16C C16B H16D 108.1 . .
C18B C17B C16B 115.33(19) . .
C18B C17B H17C 108.4 . .
C16B C17B H17C 108.4 . .
C18B C17B H17D 108.4 . .
C16B C17B H17D 108.4 . .
H17C C17B H17D 107.5 . .
C17B C18B C19B 112.5(2) . .
C17B C18B H18C 109.1 . .
C19B C18B H18C 109.1 . .
C17B C18B H18D 109.1 . .
C19B C18B H18D 109.1 . .
H18C C18B H18D 107.8 . .
C20B C19B C18B 114.2(2) . .
C20B C19B H19C 108.7 . .
C18B C19B H19C 108.7 . .
C20B C19B H19D 108.7 . .
C18B C19B H19D 108.7 . .
H19C C19B H19D 107.6 . .
C21B C20B C19B 114.4(3) . .
C21B C20B H20C 108.7 . .
C19B C20B H20C 108.7 . .
C21B C20B H20D 108.7 . .
C19B C20B H20D 108.7 . .
H20C C20B H20D 107.6 . .
C20B C21B H21D 109.5 . .
C20B C21B H21E 109.5 . .
H21D C21B H21E 109.5 . .
C20B C21B H21F 109.5 . .
H21D C21B H21F 109.5 . .
H21E C21B H21F 109.5 . .
C12D C22B C23B 118(2) . .
C12B C22B C23B 114.7(3) . .
C12B C22B H22C 108.6 . .
C23B C22B H22C 108.6 . .
C12B C22B H22D 108.6 . .
C23B C22B H22D 108.6 . .
H22C C22B H22D 107.6 . .
C24B C23B C22B 113.2(2) . .
C24B C23B H23C 108.9 . .
C22B C23B H23C 108.9 . .
C24B C23B H23D 108.9 . .
C22B C23B H23D 108.9 . .
H23C C23B H23D 107.8 . .
C25B C24B C23B 114.1(2) . .
C25B C24B H24C 108.7 . .
C23B C24B H24C 108.7 . .
C25B C24B H24D 108.7 . .
C23B C24B H24D 108.7 . .
H24C C24B H24D 107.6 . .
C26B C25B C24B 115.1(2) . .
C26B C25B H25C 108.5 . .
C24B C25B H25C 108.5 . .
C26B C25B H25D 108.5 . .
C24B C25B H25D 108.5 . .
H25C C25B H25D 107.5 . .
C27B C26B C25B 116.0(3) . .
C27B C26B H26C 108.3 . .
C25B C26B H26C 108.3 . .
C27B C26B H26D 108.3 . .
C25B C26B H26D 108.3 . .
H26C C26B H26D 107.4 . .
C28B C27B C26B 115.8(3) . .
C28B C27B H27C 108.3 . .
C26B C27B H27C 108.3 . .
C28B C27B H27D 108.3 . .
C26B C27B H27D 108.3 . .
H27C C27B H27D 107.4 . .
C27B C28B H28D 109.5 . .
C27B C28B H28E 109.5 . .
H28D C28B H28E 109.5 . .
C27B C28B H28F 109.5 . .
H28D C28B H28F 109.5 . .
H28E C28B H28F 109.5 . .

loop_
_geom_bond_atom_site_label_1
_geom_bond_atom_site_label_2
_geom_bond_distance
_geom_bond_site_symmetry_2
S1A C1A 1.722(2) .
S1A C4A 1.736(2) .
C1A C2A 1.374(3) .
C1A C1A 1.450(4) 3_666
C2A C3A 1.418(3) .
C2A H2A 0.9500 .
C3A C4A 1.383(3) .
C3A C15A 1.509(3) .
C4A C5A 1.459(4) .
C4A C5C 1.463(19) .
C5A C6A 1.380(4) .
C5A S2A 1.742(3) .
S2A C8A 1.724(2) .
C6A C7A 1.419(3) .
C6A H6A 0.9500 .
C7A C8A 1.380(3) .
C7A S3A 1.730(3) .
C8A C9A 1.413(3) .
C9A C10A 1.379(4) .
C9A H9A 0.9500 .
S3A C10A 1.748(3) .
C10A C11A 1.469(5) .
C5C C6C 1.373(17) .
C5C S2C 1.768(16) .
S2C C8C 1.728(14) .
C6C C7C 1.418(16) .
C6C H6C 0.9500 .
C7C C8C 1.372(16) .
C7C S3C 1.726(14) .
C8C C9C 1.419(15) .
C9C C10C 1.383(17) .
C9C H9C 0.9500 .
S3C C10C 1.748(17) .
C10C C11C 1.36(4) .
C11A C12A 1.385(3) .
C11A S4A 1.733(3) .
C12A C13A 1.430(3) .
C12A C22A 1.499(4) .
C13A C14A 1.355(4) .
C13A H13A 0.9500 .
C14A S4A 1.702(3) .
C14A H14A 0.9500 .
C11C C12C 1.379(18) .
C11C S4C 1.738(18) .
C12C C13C 1.429(18) .
C12C C22A 1.58(3) .
C13C C14C 1.362(18) .
C13C H13C 0.9500 .
C14C S4C 1.689(17) .
C14C H14C 0.9500 .
C15A C16A 1.529(3) .
C15A H15A 0.9900 .
C15A H15B 0.9900 .
C16A C17A 1.524(3) .
C16A H16A 0.9900 .
C16A H16B 0.9900 .
C17A C18A 1.522(3) .
C17A H17A 0.9900 .
C17A H17B 0.9900 .
C18A C19A 1.524(3) .
C18A H18A 0.9900 .
C18A H18B 0.9900 .
C19A C20A 1.520(3) .
C19A H19A 0.9900 .
C19A H19B 0.9900 .
C20A C21A 1.512(4) .
C20A H20A 0.9900 .
C20A H20B 0.9900 .
C21A H21A 0.9800 .
C21A H21B 0.9800 .
C21A H21C 0.9800 .
C22A C23A 1.525(3) .
C22A H22A 0.9900 .
C22A H22B 0.9900 .
C23A C24A 1.514(3) .
C23A H23A 0.9900 .
C23A H23B 0.9900 .
C24A C25A 1.517(3) .
C24A H24A 0.9900 .
C24A H24B 0.9900 .
C25A C26A 1.514(3) .
C25A H25A 0.9900 .
C25A H25B 0.9900 .
C26A C27A 1.511(4) .
C26A H26A 0.9900 .
C26A H26B 0.9900 .
C27A C28A 1.502(4) .
C27A H27A 0.9900 .
C27A H27B 0.9900 .
C28A H28A 0.9800 .
C28A H28B 0.9800 .
C28A H28C 0.9800 .
S1B C1B 1.725(2) .
S1B C4B 1.732(2) .
C1B C2B 1.372(3) .
C1B C1B 1.445(4) 3_655
C2B C3B 1.424(3) .
C2B H2B 0.9500 .
C3B C4B 1.380(3) .
C3B C15B 1.508(3) .
C4B C5B 1.457(4) .
C4B C5D 1.46(2) .
C5B C6B 1.387(4) .
C5B S2B 1.748(3) .
C6B C7B 1.421(3) .
C6B H6B 0.9500 .
S2B C8B 1.718(2) .
C7B C8B 1.382(3) .
C7B S3B 1.722(2) .
C8B C9B 1.416(3) .
C9B C10B 1.381(4) .
C9B H9B 0.9500 .
S3B C10B 1.752(3) .
C10B C11B 1.464(5) .
C5D C6D 1.382(17) .
C5D S2D 1.745(16) .
C6D C7D 1.428(16) .
C6D H6D 0.9500 .
S2D C8D 1.735(14) .
C7D C8D 1.377(17) .
C7D S3D 1.734(14) .
C8D C9D 1.418(16) .
C9D C10D 1.375(18) .
C9D H9D 0.9500 .
S3D C10D 1.751(17) .
C10D C11D 1.37(4) .
C11B C12B 1.383(3) .
C11B S4B 1.735(3) .
C12B C13B 1.432(4) .
C12B C22B 1.504(4) .
C13B C14B 1.350(4) .
C13B H13B 0.9500 .
C14B S4B 1.706(3) .
C14B H14B 0.9500 .
C11D C12D 1.380(18) .
C11D S4D 1.734(18) .
C12D C13D 1.427(18) .
C12D C22B 1.48(3) .
C13D C14D 1.352(18) .
C13D H13D 0.9500 .
C14D S4D 1.708(17) .
C14D H14D 0.9500 .
C15B C16B 1.527(3) .
C15B H15C 0.9900 .
C15B H15D 0.9900 .
C16B C17B 1.526(3) .
C16B H16C 0.9900 .
C16B H16D 0.9900 .
C17B C18B 1.522(3) .
C17B H17C 0.9900 .
C17B H17D 0.9900 .
C18B C19B 1.523(3) .
C18B H18C 0.9900 .
C18B H18D 0.9900 .
C19B C20B 1.518(4) .
C19B H19C 0.9900 .
C19B H19D 0.9900 .
C20B C21B 1.506(4) .
C20B H20C 0.9900 .
C20B H20D 0.9900 .
C21B H21D 0.9800 .
C21B H21E 0.9800 .
C21B H21F 0.9800 .
C22B C23B 1.521(3) .
C22B H22C 0.9900 .
C22B H22D 0.9900 .
C23B C24B 1.511(3) .
C23B H23C 0.9900 .
C23B H23D 0.9900 .
C24B C25B 1.508(4) .
C24B H24C 0.9900 .
C24B H24D 0.9900 .
C25B C26B 1.501(4) .
C25B H25C 0.9900 .
C25B H25D 0.9900 .
C26B C27B 1.491(4) .
C26B H26C 0.9900 .
C26B H26D 0.9900 .
C27B C28B 1.484(4) .
C27B H27C 0.9900 .
C27B H27D 0.9900 .
C28B H28D 0.9800 .
C28B H28E 0.9800 .
C28B H28F 0.9800 .

loop_
_geom_torsion_atom_site_label_1
_geom_torsion_atom_site_label_2
_geom_torsion_atom_site_label_3
_geom_torsion_atom_site_label_4
_geom_torsion
_geom_torsion_site_symmetry_1
_geom_torsion_site_symmetry_4
C4A S1A C1A C2A -0.77(17) . .
C4A S1A C1A C1A 178.4(2) . 3_666
C1A C1A C2A C3A -178.1(3) 3_666 .
S1A C1A C2A C3A 1.0(2) . .
C1A C2A C3A C4A -0.7(3) . .
C1A C2A C3A C15A 179.4(2) . .
C2A C3A C4A C5A 178.9(2) . .
C15A C3A C4A C5A -1.2(4) . .
C2A C3A C4A C5C 174.7(8) . .
C15A C3A C4A C5C -5.3(8) . .
C2A C3A C4A S1A 0.1(2) . .
C15A C3A C4A S1A -179.96(17) . .
C1A S1A C4A C3A 0.39(17) . .
C1A S1A C4A C5A -178.59(16) . .
C1A S1A C4A C5C -175.4(6) . .
C3A C4A C5A C6A 171.59(18) . .
C5C C4A C5A C6A -56(8) . .
S1A C4A C5A C6A -9.7(2) . .
C3A C4A C5A S2A -13.2(3) . .
C5C C4A C5A S2A 119(8) . .
S1A C4A C5A S2A 165.58(11) . .
C6A C5A S2A C8A 0.24(8) . .
C4A C5A S2A C8A -175.59(17) . .
C4A C5A C6A C7A 176.4(2) . .
S2A C5A C6A C7A 0.70(11) . .
C5A C6A C7A C8A -1.6(2) . .
C5A C6A C7A S3A 179.91(17) . .
C6A C7A C8A C9A -178.11(19) . .
S3A C7A C8A C9A 0.7(3) . .
C6A C7A C8A S2A 1.8(2) . .
S3A C7A C8A S2A -179.37(12) . .
C5A S2A C8A C7A -1.14(17) . .
C5A S2A C8A C9A 178.7(2) . .
C7A C8A C9A C10A -1.2(3) . .
S2A C8A C9A C10A 178.9(2) . .
C8A C7A S3A C10A -0.09(19) . .
C6A C7A S3A C10A 178.4(2) . .
C8A C9A C10A C11A -177.7(3) . .
C8A C9A C10A S3A 1.1(3) . .
C7A S3A C10A C9A -0.6(2) . .
C7A S3A C10A C11A 178.3(3) . .
C3A C4A C5C C6C -155.8(4) . .
C5A C4A C5C C6C 153(9) . .
S1A C4A C5C C6C 18.7(7) . .
C3A C4A C5C S2C 27.2(12) . .
C5A C4A C5C S2C -24(8) . .
S1A C4A C5C S2C -158.3(6) . .
C6C C5C S2C C8C -0.07(15) . .
C4A C5C S2C C8C 177.4(9) . .
C4A C5C C6C C7C -177.1(11) . .
S2C C5C C6C C7C 0.0(2) . .
C5C C6C C7C C8C 0.1(4) . .
C5C C6C C7C S3C -179.9(4) . .
C6C C7C C8C C9C -179.9(4) . .
S3C C7C C8C C9C 0.1(6) . .
C6C C7C C8C S2C -0.1(5) . .
S3C C7C C8C S2C 179.9(3) . .
C5C S2C C8C C7C 0.1(3) . .
C5C S2C C8C C9C 179.8(5) . .
C7C C8C C9C C10C -0.2(6) . .
S2C C8C C9C C10C -179.8(4) . .
C8C C7C S3C C10C 0.0(4) . .
C6C C7C S3C C10C 180.0(4) . .
C8C C9C C10C C11C 174(3) . .
C8C C9C C10C S3C 0.2(5) . .
C7C S3C C10C C11C -174(3) . .
C7C S3C C10C C9C -0.1(4) . .
C9A C10A C11A C12A -171.9(3) . .
S3A C10A C11A C12A 9.4(4) . .
C9A C10A C11A S4A 6.6(5) . .
S3A C10A C11A S4A -172.1(2) . .
C10A C11A C12A C13A 178.2(4) . .
S4A C11A C12A C13A -0.33(15) . .
C10A C11A C12A C22A 1.0(4) . .
S4A C11A C12A C22A -177.6(4) . .
C11A C12A C13A C14A -0.2(2) . .
C22A C12A C13A C14A 177.1(4) . .
C12A C13A C14A S4A 0.6(3) . .
C13A C14A S4A C11A -0.6(2) . .
C12A C11A S4A C14A 0.55(19) . .
C10A C11A S4A C14A -178.3(3) . .
C9C C10C C11C C12C 172.7(13) . .
S3C C10C C11C C12C -14(3) . .
C9C C10C C11C S4C -4(5) . .
S3C C10C C11C S4C 169(2) . .
C10C C11C C12C C13C -177(4) . .
S4C C11C C12C C13C 0.0(2) . .
C10C C11C C12C C22A -27(3) . .
S4C C11C C12C C22A 150(4) . .
C11C C12C C13C C14C 0.0(3) . .
C22A C12C C13C C14C -155(4) . .
C12C C13C C14C S4C 0.0(5) . .
C13C C14C S4C C11C 0.0(4) . .
C10C C11C S4C C14C 177(4) . .
C12C C11C S4C C14C 0.0(3) . .
C4A C3A C15A C16A -176.9(2) . .
C2A C3A C15A C16A 3.0(3) . .
C3A C15A C16A C17A -178.64(19) . .
C15A C16A C17A C18A 178.0(2) . .
C16A C17A C18A C19A -177.0(2) . .
C17A C18A C19A C20A 177.3(2) . .
C18A C19A C20A C21A 178.1(3) . .
C11A C12A C22A C23A 173.7(2) . .
C13A C12A C22A C23A -3.2(4) . .
C11A C12A C22A C12C 45(15) . .
C13A C12A C22A C12C -132(15) . .
C11C C12C C22A C12A -114(16) . .
C13C C12C C22A C12A 36(13) . .
C11C C12C C22A C23A -168.5(17) . .
C13C C12C C22A C23A -19(4) . .
C12A C22A C23A C24A 178.7(3) . .
C12C C22A C23A C24A -173(2) . .
C22A C23A C24A C25A 179.2(2) . .
C23A C24A C25A C26A 173.5(2) . .
C24A C25A C26A C27A -179.0(3) . .
C25A C26A C27A C28A 178.9(3) . .
C4B S1B C1B C2B -0.93(17) . .
C4B S1B C1B C1B 179.1(2) . 3_655
C1B C1B C2B C3B -179.2(3) 3_655 .
S1B C1B C2B C3B 0.8(2) . .
C1B C2B C3B C4B -0.2(3) . .
C1B C2B C3B C15B 178.8(2) . .
C2B C3B C4B C5B 179.3(2) . .
C15B C3B C4B C5B 0.2(4) . .
C2B C3B C4B C5D -177.8(7) . .
C15B C3B C4B C5D 3.1(8) . .
C2B C3B C4B S1B -0.5(2) . .
C15B C3B C4B S1B -179.52(17) . .
C1B S1B C4B C3B 0.81(18) . .
C1B S1B C4B C5B -178.98(16) . .
C1B S1B C4B C5D 178.5(6) . .
C3B C4B C5B C6B -161.87(19) . .
C5D C4B C5B C6B 142(15) . .
S1B C4B C5B C6B 17.9(2) . .
C3B C4B C5B S2B 21.5(3) . .
C5D C4B C5B S2B -35(15) . .
S1B C4B C5B S2B -158.74(11) . .
C4B C5B C6B C7B -176.7(2) . .
S2B C5B C6B C7B 0.20(11) . .
C6B C5B S2B C8B -0.44(8) . .
C4B C5B S2B C8B 176.64(16) . .
C5B C6B C7B C8B 0.2(2) . .
C5B C6B C7B S3B -179.21(17) . .
C6B C7B C8B C9B -179.50(18) . .
S3B C7B C8B C9B 0.1(3) . .
C6B C7B C8B S2B -0.6(2) . .
S3B C7B C8B S2B 179.01(12) . .
C5B S2B C8B C7B 0.57(17) . .
C5B S2B C8B C9B 179.2(2) . .
C7B C8B C9B C10B -0.1(3) . .
S2B C8B C9B C10B -178.8(2) . .
C8B C7B S3B C10B 0.00(19) . .
C6B C7B S3B C10B 179.5(2) . .
C8B C9B C10B C11B 176.4(3) . .
C8B C9B C10B S3B 0.1(3) . .
C7B S3B C10B C9B -0.1(2) . .
C7B S3B C10B C11B -176.5(3) . .
C3B C4B C5D C6D 164.4(3) . .
C5B C4B C5D C6D -70(15) . .
S1B C4B C5D C6D -12.8(7) . .
C3B C4B C5D S2D -20.0(12) . .
C5B C4B C5D S2D 105(15) . .
S1B C4B C5D S2D 162.8(6) . .
C4B C5D C6D C7D 176.1(10) . .
S2D C5D C6D C7D 0.0(2) . .
C6D C5D S2D C8D -0.02(15) . .
C4B C5D S2D C8D -176.2(10) . .
C5D C6D C7D C8D 0.0(4) . .
C5D C6D C7D S3D -180.0(4) . .
C6D C7D C8D C9D -179.9(4) . .
S3D C7D C8D C9D 0.0(6) . .
C6D C7D C8D S2D 0.0(5) . .
S3D C7D C8D S2D 180.0(3) . .
C5D S2D C8D C7D 0.0(3) . .
C5D S2D C8D C9D 179.9(5) . .
C7D C8D C9D C10D 0.0(6) . .
S2D C8D C9D C10D -180.0(4) . .
C8D C7D S3D C10D 0.0(4) . .
C6D C7D S3D C10D 179.9(4) . .
C8D C9D C10D C11D -178(3) . .
C8D C9D C10D S3D 0.0(5) . .
C7D S3D C10D C11D 178(3) . .
C7D S3D C10D C9D 0.0(4) . .
C9B C10B C11B C12B 167.0(3) . .
S3B C10B C11B C12B -17.2(4) . .
C9B C10B C11B S4B -12.6(5) . .
S3B C10B C11B S4B 163.3(2) . .
C10B C11B C12B C13B -179.6(4) . .
S4B C11B C12B C13B 0.00(15) . .
C10B C11B C12B C22B -2.5(4) . .
S4B C11B C12B C22B 177.0(4) . .
C11B C12B C13B C14B -0.2(2) . .
C22B C12B C13B C14B -177.2(5) . .
C12B C13B C14B S4B 0.3(3) . .
C13B C14B S4B C11B -0.2(2) . .
C12B C11B S4B C14B 0.12(19) . .
C10B C11B S4B C14B 179.8(3) . .
C9D C10D C11D C12D -174.6(14) . .
S3D C10D C11D C12D 7(4) . .
C9D C10D C11D S4D -1(5) . .
S3D C10D C11D S4D -179(2) . .
C10D C11D C12D C13D 175(5) . .
S4D C11D C12D C13D 0.0(2) . .
C10D C11D C12D C22B 24(3) . .
S4D C11D C12D C22B -150(5) . .
C11D C12D C13D C14D 0.0(3) . .
C22B C12D C13D C14D 155(5) . .
C12D C13D C14D S4D 0.0(5) . .
C13D C14D S4D C11D 0.0(4) . .
C10D C11D S4D C14D -175(4) . .
C12D C11D S4D C14D 0.0(3) . .
C4B C3B C15B C16B 175.7(2) . .
C2B C3B C15B C16B -3.2(3) . .
C3B C15B C16B C17B -176.02(19) . .
C15B C16B C17B C18B -177.5(2) . .
C16B C17B C18B C19B -176.6(2) . .
C17B C18B C19B C20B 179.2(2) . .
C18B C19B C20B C21B -179.1(3) . .
C11D C12D C22B C12B 110(19) . .
C13D C12D C22B C12B -40(16) . .
C11D C12D C22B C23B 176(2) . .
C13D C12D C22B C23B 27(4) . .
C11B C12B C22B C12D -50(18) . .
C13B C12B C22B C12D 127(18) . .
C11B C12B C22B C23B -167.2(2) . .
C13B C12B C22B C23B 9.4(5) . .
C12D C22B C23B C24B 169(3) . .
C12B C22B C23B C24B 176.9(3) . .
C22B C23B C24B C25B -177.9(2) . .
C23B C24B C25B C26B 177.7(3) . .
C24B C25B C26B C27B -178.2(3) . .
C25B C26B C27B C28B 179.8(3) . .
